data_4101233
_journal_name_full 'Journal of the American Chemical Society'
_journal_paper_doi 10.1021/ja058107f
_journal_year 2006
_chemical_formula_sum 'C23 H37 Mo P3'
_chemical_formula_weight 502.38
_chemical_name_common (anthracene)Mo(PMe3)3
_space_group_IT_number 4
_symmetry_cell_setting monoclinic
_symmetry_space_group_name_Hall 'P 2yb'
_symmetry_space_group_name_H-M 'P 1 21 1'
_cell_angle_alpha 90.00
_cell_angle_beta 94.1160(10)
_cell_angle_gamma 90.00
_cell_formula_units_Z 4
_cell_length_a 9.5584(7)
_cell_length_b 16.3202(13)
_cell_length_c 16.2667(13)
_cell_measurement_temperature 243(2)
_cell_volume 2531.0(3)
_diffrn_ambient_temperature 243(2)
_exptl_crystal_density_diffrn 1.318
_cod_depositor_comments
;
The following automatic conversions were performed:
'_symmetry_cell_setting' value 'Monoclinic' changed to 'monoclinic'
according to '/home/saulius/struct/CIF-dictionaries/cif_core.dic'
dictionary named 'cif_core.dic' version 2.4.1 from 2010-06-29.

Automatic conversion script
Id: cif_fix_enum 1527 2010-12-29 10:47:43Z saulius 
;
_cod_original_sg_symbol_H-M 'P 21'
_cod_database_code 4101233

loop_
_symmetry_equiv_pos_as_xyz
'x, y, z'
'-x, y+1/2, -z'

loop_
_atom_site_label
_atom_site_type_symbol
_atom_site_fract_x
_atom_site_fract_y
_atom_site_fract_z
_atom_site_U_iso_or_equiv
_atom_site_adp_type
_atom_site_occupancy
_atom_site_symmetry_multiplicity
_atom_site_calc_flag
_atom_site_refinement_flags
_atom_site_disorder_assembly
_atom_site_disorder_group
Mo1 Mo 0.95551(2) 0.067626(12) 0.351339(13) 0.03681(6) Uani 1 1 d . . .
Mo2 Mo 0.44441(2) -0.450195(13) 0.149375(13) 0.03925(6) Uani 1 1 d . . .
P11 P 0.97638(8) 0.14680(5) 0.22649(5) 0.04879(18) Uani 1 1 d . . .
P12 P 0.95132(9) 0.19073(5) 0.43104(5) 0.05102(19) Uani 1 1 d . . .
P13 P 0.70065(7) 0.06421(5) 0.33137(4) 0.04829(16) Uani 1 1 d . . .
P21 P 0.20045(7) -0.47228(5) 0.17730(5) 0.05100(19) Uani 1 1 d . . .
P22 P 0.52952(8) -0.51989(5) 0.27559(5) 0.04682(17) Uani 1 1 d . . .
P23 P 0.45124(9) -0.57516(5) 0.07227(5) 0.04997(18) Uani 1 1 d . . .
C11 C 0.9010(4) 0.0952(2) 0.1329(2) 0.0738(10) Uani 1 1 d . . .
H11A H 0.9126 0.1297 0.0854 0.111 Uiso 1 1 calc R . .
H11B H 0.8020 0.0851 0.1380 0.111 Uiso 1 1 calc R . .
H11C H 0.9488 0.0434 0.1261 0.111 Uiso 1 1 calc R . .
C12 C 1.1551(4) 0.1687(3) 0.1964(3) 0.0836(12) Uani 1 1 d . . .
H12A H 1.1497 0.2005 0.1459 0.125 Uiso 1 1 calc R . .
H12B H 1.2036 0.1176 0.1877 0.125 Uiso 1 1 calc R . .
H12C H 1.2061 0.1996 0.2399 0.125 Uiso 1 1 calc R . .
C13 C 0.9012(5) 0.2501(2) 0.2076(2) 0.0771(11) Uani 1 1 d . . .
H13A H 0.9234 0.2690 0.1536 0.116 Uiso 1 1 calc R . .
H13B H 0.9406 0.2876 0.2493 0.116 Uiso 1 1 calc R . .
H13C H 0.8002 0.2478 0.2101 0.116 Uiso 1 1 calc R . .
C21 C 0.9590(5) 0.1807(3) 0.5440(2) 0.0754(10) Uani 1 1 d . . .
H21A H 0.9565 0.2347 0.5688 0.113 Uiso 1 1 calc R . .
H21B H 1.0452 0.1531 0.5632 0.113 Uiso 1 1 calc R . .
H21C H 0.8793 0.1490 0.5597 0.113 Uiso 1 1 calc R . .
C22 C 1.1038(4) 0.2588(2) 0.4205(2) 0.0709(10) Uani 1 1 d . . .
H22A H 1.0949 0.3071 0.4544 0.106 Uiso 1 1 calc R . .
H22B H 1.1072 0.2750 0.3633 0.106 Uiso 1 1 calc R . .
H22C H 1.1894 0.2298 0.4383 0.106 Uiso 1 1 calc R . .
C23 C 0.8127(4) 0.2684(3) 0.4219(3) 0.0809(11) Uani 1 1 d . . .
H23A H 0.8351 0.3123 0.4608 0.121 Uiso 1 1 calc R . .
H23B H 0.7240 0.2437 0.4337 0.121 Uiso 1 1 calc R . .
H23C H 0.8054 0.2903 0.3663 0.121 Uiso 1 1 calc R . .
C31 C 0.5915(4) 0.1439(3) 0.2787(3) 0.0794(12) Uani 1 1 d . . .
H31A H 0.4934 0.1285 0.2787 0.119 Uiso 1 1 calc R . .
H31B H 0.6171 0.1495 0.2224 0.119 Uiso 1 1 calc R . .
H31C H 0.6063 0.1956 0.3073 0.119 Uiso 1 1 calc R . .
C32 C 0.6212(4) -0.0252(2) 0.2771(2) 0.0670(9) Uani 1 1 d . . .
H32A H 0.5199 -0.0196 0.2730 0.100 Uiso 1 1 calc R . .
H32B H 0.6473 -0.0747 0.3075 0.100 Uiso 1 1 calc R . .
H32C H 0.6545 -0.0285 0.2223 0.100 Uiso 1 1 calc R . .
C33 C 0.6121(3) 0.0562(3) 0.4277(2) 0.0820(11) Uani 1 1 d . . .
H33A H 0.5114 0.0552 0.4152 0.123 Uiso 1 1 calc R . .
H33B H 0.6369 0.1031 0.4625 0.123 Uiso 1 1 calc R . .
H33C H 0.6414 0.0062 0.4563 0.123 Uiso 1 1 calc R . .
C41 C 0.1135(4) -0.3905(3) 0.2332(2) 0.0732(10) Uani 1 1 d . . .
H41A H 0.0174 -0.4063 0.2406 0.110 Uiso 1 1 calc R . .
H41B H 0.1143 -0.3400 0.2018 0.110 Uiso 1 1 calc R . .
H41C H 0.1633 -0.3823 0.2867 0.110 Uiso 1 1 calc R . .
C42 C 0.1380(4) -0.5597(3) 0.2374(3) 0.0811(12) Uani 1 1 d . . .
H42A H 0.0372 -0.5557 0.2404 0.122 Uiso 1 1 calc R . .
H42B H 0.1835 -0.5586 0.2926 0.122 Uiso 1 1 calc R . .
H42C H 0.1604 -0.6107 0.2106 0.122 Uiso 1 1 calc R . .
C43 C 0.0767(4) -0.4787(3) 0.0860(3) 0.0892(14) Uani 1 1 d . . .
H43A H -0.0173 -0.4875 0.1031 0.134 Uiso 1 1 calc R . .
H43B H 0.1027 -0.5239 0.0516 0.134 Uiso 1 1 calc R . .
H43C H 0.0792 -0.4280 0.0551 0.134 Uiso 1 1 calc R . .
C51 C 0.4944(4) -0.6282(2) 0.3008(2) 0.0633(9) Uani 1 1 d . . .
H51A H 0.5397 -0.6413 0.3545 0.095 Uiso 1 1 calc R . .
H51B H 0.5310 -0.6635 0.2595 0.095 Uiso 1 1 calc R . .
H51C H 0.3941 -0.6366 0.3017 0.095 Uiso 1 1 calc R . .
C52 C 0.4730(4) -0.4719(2) 0.36989(19) 0.0686(9) Uani 1 1 d . . .
H52A H 0.5105 -0.5026 0.4176 0.103 Uiso 1 1 calc R . .
H52B H 0.3714 -0.4718 0.3683 0.103 Uiso 1 1 calc R . .
H52C H 0.5074 -0.4160 0.3735 0.103 Uiso 1 1 calc R . .
C53 C 0.7202(4) -0.5218(3) 0.3001(2) 0.0734(10) Uani 1 1 d . . .
H53A H 0.7409 -0.5511 0.3514 0.110 Uiso 1 1 calc R . .
H53B H 0.7551 -0.4661 0.3056 0.110 Uiso 1 1 calc R . .
H53C H 0.7652 -0.5492 0.2561 0.110 Uiso 1 1 calc R . .
C61 C 0.4216(4) -0.5688(3) -0.0415(2) 0.0760(11) Uani 1 1 d . . .
H61A H 0.4270 -0.6232 -0.0650 0.114 Uiso 1 1 calc R . .
H61B H 0.4927 -0.5340 -0.0631 0.114 Uiso 1 1 calc R . .
H61C H 0.3295 -0.5457 -0.0559 0.114 Uiso 1 1 calc R . .
C62 C 0.3424(4) -0.6659(2) 0.0876(3) 0.0755(11) Uani 1 1 d . . .
H62A H 0.3648 -0.7083 0.0489 0.113 Uiso 1 1 calc R . .
H62B H 0.2442 -0.6513 0.0787 0.113 Uiso 1 1 calc R . .
H62C H 0.3609 -0.6860 0.1435 0.113 Uiso 1 1 calc R . .
C63 C 0.6238(4) -0.6268(2) 0.0798(2) 0.0685(10) Uani 1 1 d . . .
H63A H 0.6183 -0.6766 0.0472 0.103 Uiso 1 1 calc R . .
H63B H 0.6498 -0.6404 0.1369 0.103 Uiso 1 1 calc R . .
H63C H 0.6938 -0.5906 0.0592 0.103 Uiso 1 1 calc R . .
C101 C 1.1151(3) -0.03323(19) 0.30448(19) 0.0498(7) Uani 1 1 d . . .
C102 C 1.1842(3) 0.0233(2) 0.3608(2) 0.0591(9) Uani 1 1 d . . .
H10A H 1.2581 0.0595 0.3413 0.071 Uiso 1 1 calc R . .
C103 C 1.1393(3) 0.0345(2) 0.4404(2) 0.0634(9) Uani 1 1 d . . .
H10B H 1.1838 0.0774 0.4765 0.076 Uiso 1 1 calc R . .
C104 C 1.0205(4) -0.0082(2) 0.46580(19) 0.0611(9) Uani 1 1 d . . .
H10C H 0.9826 0.0057 0.5191 0.073 Uiso 1 1 calc R . .
C105 C 0.9416(4) -0.05831(19) 0.4092(2) 0.0555(8) Uani 1 1 d . . .
H10D H 0.8494 -0.0796 0.4234 0.067 Uiso 1 1 calc R . .
C106 C 0.9927(3) -0.07738(18) 0.32897(18) 0.0476(7) Uani 1 1 d . . .
C107 C 0.9244(3) -0.13168(18) 0.27281(19) 0.0528(7) Uani 1 1 d . . .
H10E H 0.8439 -0.1590 0.2883 0.063 Uiso 1 1 calc R . .
C108 C 0.9707(3) -0.14713(19) 0.1946(2) 0.0514(7) Uani 1 1 d . . .
C109 C 0.9017(4) -0.2032(2) 0.1382(2) 0.0614(8) Uani 1 1 d . . .
H10F H 0.8200 -0.2300 0.1526 0.074 Uiso 1 1 calc R . .
C110 C 0.9527(4) -0.2185(2) 0.0632(2) 0.0681(9) Uani 1 1 d . . .
H11D H 0.9080 -0.2571 0.0274 0.082 Uiso 1 1 calc R . .
C111 C 1.0732(4) -0.1761(2) 0.0398(2) 0.0673(9) Uani 1 1 d . . .
H11E H 1.1074 -0.1860 -0.0120 0.081 Uiso 1 1 calc R . .
C112 C 1.1386(4) -0.1216(3) 0.0915(2) 0.0660(9) Uani 1 1 d . . .
H11F H 1.2179 -0.0940 0.0747 0.079 Uiso 1 1 calc R . .
C113 C 1.0920(3) -0.1045(2) 0.17050(19) 0.0514(7) Uani 1 1 d . . .
C114 C 1.1609(3) -0.0493(2) 0.2251(2) 0.0551(8) Uani 1 1 d . . .
H11G H 1.2406 -0.0217 0.2086 0.066 Uiso 1 1 calc R . .
C201 C 0.5849(3) -0.33142(18) 0.18982(19) 0.0480(7) Uani 1 1 d . . .
C202 C 0.6534(3) -0.3833(2) 0.13350(19) 0.0536(8) Uani 1 1 d . . .
H20A H 0.7429 -0.4103 0.1520 0.064 Uiso 1 1 calc R . .
C203 C 0.5885(4) -0.4021(2) 0.0554(2) 0.0596(8) Uani 1 1 d . . .
H20B H 0.6343 -0.4413 0.0193 0.072 Uiso 1 1 calc R . .
C204 C 0.4509(4) -0.3739(2) 0.0320(2) 0.0611(8) Uani 1 1 d . . .
H20C H 0.4018 -0.3935 -0.0200 0.073 Uiso 1 1 calc R . .
C205 C 0.3766(4) -0.3300(2) 0.0891(2) 0.0594(8) Uani 1 1 d . . .
H20D H 0.2754 -0.3191 0.0766 0.071 Uiso 1 1 calc R . .
C206 C 0.4432(3) -0.30300(19) 0.1670(2) 0.0502(7) Uani 1 1 d . . .
C207 C 0.3751(3) -0.25574(18) 0.2234(2) 0.0564(8) Uani 1 1 d . . .
H20E H 0.2830 -0.2382 0.2088 0.068 Uiso 1 1 calc R . .
C208 C 0.4371(3) -0.23322(18) 0.3006(2) 0.0506(7) Uani 1 1 d . . .
C209 C 0.3675(4) -0.1843(2) 0.3578(2) 0.0627(9) Uani 1 1 d . . .
H20F H 0.2752 -0.1667 0.3441 0.075 Uiso 1 1 calc R . .
C210 C 0.4323(4) -0.1628(2) 0.4315(2) 0.0666(9) Uani 1 1 d . . .
H21D H 0.3847 -0.1302 0.4682 0.080 Uiso 1 1 calc R . .
C211 C 0.5703(4) -0.1888(2) 0.4535(2) 0.0637(9) Uani 1 1 d . . .
H21E H 0.6142 -0.1738 0.5049 0.076 Uiso 1 1 calc R . .
C212 C 0.6398(3) -0.2353(2) 0.4014(2) 0.0585(8) Uani 1 1 d . . .
H21F H 0.7320 -0.2519 0.4173 0.070 Uiso 1 1 calc R . .
C213 C 0.5779(3) -0.25995(18) 0.3230(2) 0.0491(7) Uani 1 1 d . . .
C214 C 0.6472(3) -0.30755(19) 0.26752(19) 0.0514(7) Uani 1 1 d . . .
H21H H 0.7396 -0.3245 0.2825 0.062 Uiso 1 1 calc R . .

loop_
_atom_site_aniso_label
_atom_site_aniso_U_11
_atom_site_aniso_U_22
_atom_site_aniso_U_33
_atom_site_aniso_U_23
_atom_site_aniso_U_13
_atom_site_aniso_U_12
Mo1 0.03476(10) 0.03899(13) 0.03647(10) 0.00474(9) 0.00095(8) 0.00222(9)
Mo2 0.03771(11) 0.04009(13) 0.03995(11) 0.00541(9) 0.00265(8) 0.00067(9)
P11 0.0543(4) 0.0483(4) 0.0433(4) 0.0098(3) 0.0001(3) -0.0078(3)
P12 0.0578(5) 0.0480(5) 0.0466(4) -0.0046(3) -0.0015(4) 0.0030(4)
P13 0.0357(3) 0.0539(4) 0.0557(4) 0.0027(4) 0.0055(3) 0.0007(3)
P21 0.0384(4) 0.0558(5) 0.0589(5) 0.0017(4) 0.0038(3) -0.0005(3)
P22 0.0505(4) 0.0452(4) 0.0446(4) 0.0073(3) 0.0025(3) 0.0066(3)
P23 0.0552(5) 0.0492(5) 0.0457(4) -0.0016(4) 0.0050(3) -0.0008(4)
C11 0.098(3) 0.074(3) 0.0470(18) 0.0037(17) -0.0123(18) -0.004(2)
C12 0.077(3) 0.097(3) 0.079(3) 0.021(2) 0.024(2) -0.028(2)
C13 0.104(3) 0.048(2) 0.077(3) 0.0209(18) -0.014(2) 0.003(2)
C21 0.097(3) 0.079(3) 0.051(2) -0.0080(18) 0.0053(19) -0.003(2)
C22 0.084(2) 0.062(2) 0.066(2) -0.0119(18) -0.0036(19) -0.0185(19)
C23 0.090(3) 0.064(2) 0.088(3) -0.018(2) 0.001(2) 0.023(2)
C31 0.0480(19) 0.072(2) 0.116(3) 0.011(2) -0.009(2) 0.0130(17)
C32 0.0541(19) 0.070(2) 0.076(2) -0.0006(19) -0.0005(17) -0.0134(17)
C33 0.0594(19) 0.112(3) 0.078(2) -0.005(3) 0.0292(16) -0.004(2)
C41 0.0550(19) 0.080(3) 0.086(3) -0.012(2) 0.0186(18) 0.0079(18)
C42 0.059(2) 0.072(3) 0.115(3) 0.018(2) 0.028(2) -0.0114(18)
C43 0.0481(19) 0.126(4) 0.091(3) -0.019(3) -0.0107(18) -0.005(2)
C51 0.079(2) 0.0503(19) 0.061(2) 0.0161(16) 0.0070(18) 0.0058(17)
C52 0.091(2) 0.069(2) 0.0467(17) 0.0019(16) 0.0113(16) 0.0102(19)
C53 0.062(2) 0.076(3) 0.080(2) 0.016(2) -0.0144(18) 0.0089(18)
C61 0.100(3) 0.082(3) 0.0451(19) -0.0103(18) -0.0052(19) -0.001(2)
C62 0.084(3) 0.058(2) 0.086(3) -0.0122(19) 0.013(2) -0.0152(19)
C63 0.073(2) 0.069(2) 0.065(2) -0.0072(18) 0.0164(18) 0.0177(19)
C101 0.0384(14) 0.0514(17) 0.0592(18) 0.0042(14) 0.0000(12) 0.0128(12)
C102 0.0367(14) 0.073(2) 0.066(2) -0.0032(17) -0.0066(13) 0.0108(14)
C103 0.0619(19) 0.065(2) 0.0596(19) -0.0014(16) -0.0194(15) 0.0165(16)
C104 0.084(2) 0.0558(19) 0.0424(17) 0.0091(14) -0.0025(16) 0.0148(17)
C105 0.070(2) 0.0427(16) 0.0552(19) 0.0135(14) 0.0121(16) 0.0082(15)
C106 0.0542(16) 0.0406(16) 0.0480(16) 0.0086(13) 0.0032(13) 0.0120(13)
C107 0.0594(18) 0.0403(16) 0.0602(19) 0.0098(14) 0.0134(14) 0.0030(13)
C108 0.0565(18) 0.0406(16) 0.0571(19) 0.0058(14) 0.0052(14) 0.0124(13)
C109 0.072(2) 0.0451(18) 0.068(2) 0.0006(16) 0.0074(17) 0.0043(15)
C110 0.082(2) 0.056(2) 0.065(2) -0.0071(17) -0.0091(18) 0.0139(18)
C111 0.070(2) 0.073(2) 0.059(2) 0.0001(18) 0.0100(17) 0.0181(19)
C112 0.0578(19) 0.080(3) 0.062(2) -0.0019(18) 0.0127(16) 0.0113(18)
C113 0.0464(16) 0.0528(18) 0.0557(18) 0.0036(14) 0.0074(13) 0.0134(13)
C114 0.0403(15) 0.0624(19) 0.064(2) 0.0029(16) 0.0113(14) 0.0100(14)
C201 0.0453(15) 0.0415(15) 0.0576(18) 0.0066(13) 0.0065(13) -0.0071(12)
C202 0.0499(16) 0.0544(19) 0.0581(19) 0.0007(15) 0.0143(14) -0.0072(14)
C203 0.073(2) 0.0566(19) 0.0512(18) 0.0082(15) 0.0184(15) -0.0095(16)
C204 0.084(2) 0.0541(19) 0.0448(17) 0.0130(14) -0.0013(16) -0.0075(17)
C205 0.067(2) 0.0503(18) 0.060(2) 0.0154(15) -0.0045(16) 0.0002(15)
C206 0.0527(16) 0.0390(16) 0.0584(18) 0.0130(14) -0.0004(14) -0.0022(12)
C207 0.0523(17) 0.0375(16) 0.079(2) 0.0106(15) -0.0019(15) 0.0049(13)
C208 0.0522(17) 0.0375(16) 0.0622(19) 0.0058(14) 0.0062(14) 0.0015(13)
C209 0.0586(19) 0.0427(17) 0.088(3) 0.0067(17) 0.0155(18) 0.0079(14)
C210 0.076(2) 0.051(2) 0.075(2) -0.0046(17) 0.0253(19) -0.0014(17)
C211 0.070(2) 0.064(2) 0.058(2) -0.0049(16) 0.0107(17) -0.0069(17)
C212 0.0552(17) 0.0558(19) 0.064(2) -0.0002(16) 0.0012(15) -0.0029(15)
C213 0.0492(16) 0.0391(15) 0.0595(18) 0.0036(13) 0.0066(13) -0.0041(12)
C214 0.0413(15) 0.0483(17) 0.0647(19) 0.0014(14) 0.0035(13) -0.0040(12)

loop_
_geom_bond_atom_site_label_1
_geom_bond_atom_site_label_2
_geom_bond_distance
_geom_bond_site_symmetry_2
_geom_bond_publ_flag
Mo1 C103 2.261(3) . ?
Mo1 C105 2.268(3) . ?
Mo1 C104 2.285(3) . ?
Mo1 C102 2.297(3) . ?
Mo1 P12 2.3930(9) . ?
Mo1 C101 2.405(3) . ?
Mo1 C106 2.424(3) . ?
Mo1 P11 2.4274(8) . ?
Mo1 P13 2.4350(7) . ?
Mo2 C205 2.267(3) . ?
Mo2 C203 2.270(3) . ?
Mo2 C204 2.285(3) . ?
Mo2 C202 2.307(3) . ?
Mo2 P23 2.3976(9) . ?
Mo2 C206 2.419(3) . ?
Mo2 C201 2.422(3) . ?
Mo2 P21 2.4342(8) . ?
Mo2 P22 2.4354(8) . ?
P11 C11 1.840(3) . ?
P11 C12 1.846(4) . ?
P11 C13 1.849(4) . ?
P12 C23 1.832(4) . ?
P12 C21 1.842(3) . ?
P12 C22 1.850(4) . ?
P13 C33 1.839(3) . ?
P13 C31 1.840(4) . ?
P13 C32 1.841(4) . ?
P21 C43 1.834(4) . ?
P21 C41 1.846(4) . ?
P21 C42 1.852(4) . ?
P22 C53 1.837(3) . ?
P22 C52 1.837(3) . ?
P22 C51 1.851(3) . ?
P23 C62 1.837(4) . ?
P23 C63 1.848(3) . ?
P23 C61 1.855(3) . ?
C11 H11A 0.9700 . ?
C11 H11B 0.9700 . ?
C11 H11C 0.9700 . ?
C12 H12A 0.9700 . ?
C12 H12B 0.9700 . ?
C12 H12C 0.9700 . ?
C13 H13A 0.9700 . ?
C13 H13B 0.9700 . ?
C13 H13C 0.9700 . ?
C21 H21A 0.9700 . ?
C21 H21B 0.9700 . ?
C21 H21C 0.9700 . ?
C22 H22A 0.9700 . ?
C22 H22B 0.9700 . ?
C22 H22C 0.9700 . ?
C23 H23A 0.9700 . ?
C23 H23B 0.9700 . ?
C23 H23C 0.9700 . ?
C31 H31A 0.9700 . ?
C31 H31B 0.9700 . ?
C31 H31C 0.9700 . ?
C32 H32A 0.9700 . ?
C32 H32B 0.9700 . ?
C32 H32C 0.9700 . ?
C33 H33A 0.9700 . ?
C33 H33B 0.9700 . ?
C33 H33C 0.9700 . ?
C41 H41A 0.9700 . ?
C41 H41B 0.9700 . ?
C41 H41C 0.9700 . ?
C42 H42A 0.9700 . ?
C42 H42B 0.9700 . ?
C42 H42C 0.9700 . ?
C43 H43A 0.9700 . ?
C43 H43B 0.9700 . ?
C43 H43C 0.9700 . ?
C51 H51A 0.9700 . ?
C51 H51B 0.9700 . ?
C51 H51C 0.9700 . ?
C52 H52A 0.9700 . ?
C52 H52B 0.9700 . ?
C52 H52C 0.9700 . ?
C53 H53A 0.9700 . ?
C53 H53B 0.9700 . ?
C53 H53C 0.9700 . ?
C61 H61A 0.9700 . ?
C61 H61B 0.9700 . ?
C61 H61C 0.9700 . ?
C62 H62A 0.9700 . ?
C62 H62B 0.9700 . ?
C62 H62C 0.9700 . ?
C63 H63A 0.9700 . ?
C63 H63B 0.9700 . ?
C63 H63C 0.9700 . ?
C101 C114 1.417(4) . ?
C101 C102 1.428(5) . ?
C101 C106 1.455(4) . ?
C102 C103 1.405(4) . ?
C102 H10A 0.9900 . ?
C103 C104 1.419(5) . ?
C103 H10B 0.9900 . ?
C104 C105 1.409(5) . ?
C104 H10C 0.9900 . ?
C105 C106 1.459(4) . ?
C105 H10D 0.9900 . ?
C106 C107 1.400(4) . ?
C107 C108 1.399(4) . ?
C107 H10E 0.9400 . ?
C108 C109 1.424(5) . ?
C108 C113 1.431(5) . ?
C109 C110 1.368(5) . ?
C109 H10F 0.9400 . ?
C110 C111 1.420(5) . ?
C110 H11D 0.9400 . ?
C111 C112 1.347(5) . ?
C111 H11E 0.9400 . ?
C112 C113 1.417(4) . ?
C112 H11F 0.9400 . ?
C113 C114 1.397(5) . ?
C114 H11G 0.9400 . ?
C201 C214 1.413(4) . ?
C201 C202 1.439(4) . ?
C201 C206 1.454(4) . ?
C202 C203 1.408(5) . ?
C202 H20A 0.9900 . ?
C203 C204 1.419(5) . ?
C203 H20B 0.9900 . ?
C204 C205 1.406(5) . ?
C204 H20C 0.9900 . ?
C205 C206 1.445(5) . ?
C205 H20D 0.9900 . ?
C206 C207 1.395(4) . ?
C207 C208 1.399(5) . ?
C207 H20E 0.9400 . ?
C208 C209 1.425(5) . ?
C208 C213 1.437(4) . ?
C209 C210 1.356(5) . ?
C209 H20F 0.9400 . ?
C210 C211 1.408(5) . ?
C210 H21D 0.9400 . ?
C211 C212 1.347(5) . ?
C211 H21E 0.9400 . ?
C212 C213 1.426(5) . ?
C212 H21F 0.9400 . ?
C213 C214 1.394(4) . ?
C214 H21H 0.9400 . ?
